data_7117562
loop_
_publ_author_name
'Wang, Liliang'
'Kong, Lingbing'
'Li, Yongxin'
'Ganguly, Rakesh'
'Kinjo, Rei'

_publ_section_title
;
 Anti-Markovnikov hydroimination of terminal alkynes in gold-catalyzed
 pyridine construction from ammonia.
;
_journal_issue 62
_journal_name_full 'Chemical communications (Cambridge, England)'
_journal_page_first 12419
_journal_page_last 12422
_journal_paper_doi 10.1039/c5cc04091d
_journal_volume 51
_journal_year 2015
_chemical_formula_sum 'C27 H22 F3 N O2'
_chemical_formula_weight 449.45
_space_group_crystal_system monoclinic
_space_group_IT_number 14
_space_group_name_Hall '-P 2yn'
_space_group_name_H-M_alt 'P 1 21/n 1'
_symmetry_space_group_name_Hall '-P 2yn'
_symmetry_space_group_name_H-M 'P 1 21/n 1'
_atom_sites_solution_hydrogens geom
_audit_update_record
;
2015-02-26 deposited with the CCDC.
2015-06-24 downloaded from the CCDC.
;
_cell_angle_alpha 90
_cell_angle_beta 107.814(2)
_cell_angle_gamma 90
_cell_formula_units_Z 4
_cell_length_a 17.8858(12)
_cell_length_b 5.3984(4)
_cell_length_c 24.0688(17)
_cell_measurement_reflns_used 2120
_cell_measurement_temperature 103.(2)
_cell_measurement_theta_max 21.6106
_cell_measurement_theta_min 3.2399
_cell_volume 2212.5(3)
_computing_cell_refinement 'SAINT V8.34A (Bruker AXS Inc., 2013)'
_computing_data_collection 'APEX2 (Bruker AXS Inc., 2014)'
_computing_data_reduction 'SAINT V8.34A (Bruker AXS Inc., 2013)'
_computing_molecular_graphics 'XP (Bruker AXS Inc., 2014)'
_computing_publication_material 'APEX2 (Bruker AXS Inc., 2014)'
_computing_structure_refinement 'SHELXL-2014/6 (Sheldrick, 2014)'
_diffrn_ambient_temperature 103.(2)
_diffrn_detector_area_resol_mean 8.3333
_diffrn_measured_fraction_theta_full 0.997
_diffrn_measured_fraction_theta_max 0.997
_diffrn_measurement_device_type 'CCD area detector'
_diffrn_measurement_method 'phi and omega scans'
_diffrn_radiation_monochromator graphite
_diffrn_radiation_type MoK\a
_diffrn_radiation_wavelength 0.71073
_diffrn_reflns_av_R_equivalents 0.0944
_diffrn_reflns_av_unetI/netI 0.0683
_diffrn_reflns_limit_h_max 23
_diffrn_reflns_limit_h_min -22
_diffrn_reflns_limit_k_max 7
_diffrn_reflns_limit_k_min -7
_diffrn_reflns_limit_l_max 32
_diffrn_reflns_limit_l_min -31
_diffrn_reflns_number 35846
_diffrn_reflns_theta_full 28.27
_diffrn_reflns_theta_max 28.27
_diffrn_reflns_theta_min 1.69
_diffrn_source 'fine-focus sealed tube'
_exptl_absorpt_coefficient_mu 0.102
_exptl_absorpt_correction_T_max 1.00
_exptl_absorpt_correction_T_min 0.87
_exptl_absorpt_correction_type multi-scan
_exptl_absorpt_process_details 'SADABS V2014/4 (Bruker AXS Inc.)'
_exptl_crystal_colour colourless
_exptl_crystal_density_diffrn 1.349
_exptl_crystal_density_method 'not measured'
_exptl_crystal_description plate
_exptl_crystal_F_000 936
_exptl_crystal_size_max 0.320
_exptl_crystal_size_mid 0.220
_exptl_crystal_size_min 0.040
_refine_diff_density_max 0.426
_refine_diff_density_min -0.277
_refine_ls_extinction_coef 0.0052(11)
_refine_ls_extinction_method SHELXL
_refine_ls_goodness_of_fit_ref 1.040
_refine_ls_hydrogen_treatment constr
_refine_ls_matrix_type full
_refine_ls_number_parameters 329
_refine_ls_number_reflns 5465
_refine_ls_number_restraints 102
_refine_ls_restrained_S_all 1.050
_refine_ls_R_factor_all 0.1185
_refine_ls_R_factor_gt 0.0630
_refine_ls_shift/su_max 0.001
_refine_ls_shift/su_mean 0.000
_refine_ls_structure_factor_coef Fsqd
_refine_ls_weighting_details 'w=1/[\s^2^(Fo^2^)+(0.0742P)^2^+0.7470P] where P=(Fo^2^+2Fc^2^)/3'
_refine_ls_weighting_scheme calc
_refine_ls_wR_factor_gt 0.1485
_refine_ls_wR_factor_ref 0.1793
_reflns_number_gt 3170
_reflns_number_total 5465
_reflns_threshold_expression 'I > 2\s(I)'
_cod_data_source_file c5cc04091d2.cif
_cod_data_source_block I
_cod_database_code 7117562

loop_
_space_group_symop_operation_xyz
'x, y, z'
'-x+1/2, y+1/2, -z+1/2'
'-x, -y, -z'
'x-1/2, -y-1/2, z-1/2'

loop_
_atom_site_type_symbol
_atom_site_label
_atom_site_fract_x
_atom_site_fract_y
_atom_site_fract_z
_atom_site_U_iso_or_equiv
_atom_site_adp_type
_atom_site_calc_flag
_atom_site_refinement_flags_adp
_atom_site_refinement_flags_occupancy
_atom_site_refinement_flags_posn
_atom_site_occupancy
_atom_site_disorder_assembly
_atom_site_disorder_group
C C1 0.91553(14) 0.6128(5) 0.17372(11) 0.0346(6) Uani d . . . 1.0 . .
H H1A 0.9696 0.6159 0.1999 0.052 Uiso calc U . R 1.0 . .
H H1B 0.9159 0.6298 0.1333 0.052 Uiso calc U . R 1.0 . .
H H1C 0.8908 0.4554 0.1783 0.052 Uiso calc U . R 1.0 . .
C C2 0.86645(12) 0.8211(4) 0.24334(9) 0.0221(5) Uani d . . . 1.0 . .
C C3 0.89693(12) 0.6453(4) 0.28605(10) 0.0238(5) Uani d . . . 1.0 . .
H H3 0.924 0.505 0.278 0.029 Uiso calc U . R 1.0 . .
C C4 0.88763(12) 0.6757(4) 0.34081(9) 0.0232(5) Uani d . . . 1.0 . .
H H4 0.9077 0.5527 0.3697 0.028 Uiso calc U . R 1.0 . .
C C5 0.84977(12) 0.8812(4) 0.35462(9) 0.0203(5) Uani d . . . 1.0 . .
C C6 0.81935(12) 1.0548(4) 0.31052(9) 0.0221(5) Uani d . . . 1.0 . .
H H6 0.7929 1.1964 0.3186 0.026 Uiso calc U . R 1.0 . .
C C7 0.82671(12) 1.0261(4) 0.25561(9) 0.0221(5) Uani d . . . 1.0 . .
H H7 0.8048 1.1456 0.2262 0.027 Uiso calc U . R 1.0 . .
C C8 0.84245(12) 0.9155(4) 0.41414(9) 0.0215(5) Uani d . . . 1.0 . .
C C9 0.78805(12) 1.0800(4) 0.42417(9) 0.0230(5) Uani d . . . 1.0 . .
H H9 0.7546 1.1721 0.3926 0.028 Uiso calc U . R 1.0 . .
C C10 0.78239(12) 1.1101(4) 0.47994(9) 0.0246(5) Uani d . . . 1.0 . .
C C11 0.83162(12) 0.9758(4) 0.52479(9) 0.0247(5) Uani d . . . 1.0 . .
H H11 0.8298 0.9961 0.5635 0.03 Uiso calc U . R 1.0 . .
C C12 0.88326(13) 0.8128(5) 0.51323(10) 0.0298(5) Uani d . . . 1.0 . .
C C13 0.93826(15) 0.6602(6) 0.56124(11) 0.0441(7) Uani d . . . 1.0 . .
H H13A 0.9332 0.4841 0.5492 0.053 Uiso calc U . R 1.0 . .
H H13B 0.9929 0.7119 0.5657 0.053 Uiso calc U . R 1.0 . .
C C14 0.92415(14) 0.6810(5) 0.61971(10) 0.0338(6) Uani d . . . 1.0 . .
C C15 0.87345(18) 0.5205(6) 0.63496(12) 0.0553(8) Uani d . . . 1.0 . .
H H15 0.8491 0.3911 0.609 0.066 Uiso calc U . R 1.0 . .
C C16 0.85764(18) 0.5451(6) 0.68735(12) 0.0555(9) Uani d . . . 1.0 . .
H H16 0.8228 0.4327 0.6971 0.067 Uiso calc U . R 1.0 . .
C C17 0.89224(15) 0.7320(5) 0.72543(10) 0.0348(6) Uani d . . . 1.0 . .
C C18 0.87635(18) 0.7674(6) 0.78170(12) 0.0502(7) Uani d U . D 1.0 . .
C C19 0.94483(14) 0.8872(5) 0.71165(12) 0.0401(7) Uani d . . . 1.0 . .
H H19 0.9706 1.0126 0.7384 0.048 Uiso calc U . R 1.0 . .
C C20 0.96039(14) 0.8621(5) 0.65926(12) 0.0380(6) Uani d . . . 1.0 . .
H H20 0.9967 0.9712 0.6502 0.046 Uiso calc U . R 1.0 . .
C C21 0.72446(13) 1.2835(4) 0.49128(9) 0.0236(5) Uani d . . . 1.0 . .
C C22 0.69818(13) 1.4897(4) 0.45588(9) 0.0264(5) Uani d . . . 1.0 . .
H H22 0.7179 1.52 0.4241 0.032 Uiso calc U . R 1.0 . .
C C23 0.64410(13) 1.6504(4) 0.46620(10) 0.0287(5) Uani d . . . 1.0 . .
H H23 0.6264 1.7888 0.4413 0.034 Uiso calc U . R 1.0 . .
C C24 0.61534(13) 1.6108(4) 0.51294(10) 0.0259(5) Uani d . . . 1.0 . .
C C25 0.53915(15) 1.7712(5) 0.57076(10) 0.0346(6) Uani d . . . 1.0 . .
H H25A 0.5116 1.6153 0.5721 0.052 Uiso calc U . R 1.0 . .
H H25B 0.5043 1.9108 0.5711 0.052 Uiso calc U . R 1.0 . .
H H25C 0.5861 1.7818 0.6049 0.052 Uiso calc U . R 1.0 . .
C C26 0.64080(14) 1.4078(4) 0.54882(10) 0.0288(5) Uani d . . . 1.0 . .
H H26 0.6215 1.3794 0.5809 0.035 Uiso calc U . R 1.0 . .
C C27 0.69441(14) 1.2469(4) 0.53760(10) 0.0293(5) Uani d . . . 1.0 . .
H H27 0.7113 1.107 0.5622 0.035 Uiso calc U . R 1.0 . .
F F1 0.8532(9) 1.0073(16) 0.7875(6) 0.065(3) Uani d U P D 0.54(4) A 1
F F2 0.8196(8) 0.628(3) 0.7909(6) 0.077(3) Uani d U P D 0.54(4) A 1
F F3 0.9388(5) 0.739(3) 0.8289(4) 0.055(2) Uani d U P D 0.54(4) A 1
F F1A 0.9423(6) 0.800(4) 0.8256(6) 0.070(4) Uani d U P D 0.46(4) A 2
F F2A 0.8286(11) 0.950(3) 0.7823(8) 0.083(3) Uani d U P D 0.46(4) A 2
F F3A 0.8429(12) 0.560(3) 0.7957(6) 0.078(3) Uani d U P D 0.46(4) A 2
N N1 0.89035(11) 0.7807(4) 0.45876(9) 0.0320(5) Uani d . . . 1.0 . .
O O1 0.87225(8) 0.8134(3) 0.18784(6) 0.0268(4) Uani d . . . 1.0 . .
O O2 0.56161(9) 1.7794(3) 0.51875(7) 0.0329(4) Uani d . . . 1.0 . .

loop_
_atom_site_aniso_label
_atom_site_aniso_U_11
_atom_site_aniso_U_22
_atom_site_aniso_U_33
_atom_site_aniso_U_12
_atom_site_aniso_U_13
_atom_site_aniso_U_23
C1 0.0347(13) 0.0413(15) 0.0304(13) 0.0036(12) 0.0137(11) -0.0085(11)
C2 0.0200(11) 0.0272(12) 0.0187(11) -0.0042(9) 0.0053(8) -0.0041(9)
C3 0.0207(11) 0.0231(12) 0.0264(12) 0.0042(9) 0.0054(9) -0.0025(9)
C4 0.0223(11) 0.0225(11) 0.0233(11) 0.0028(9) 0.0048(9) 0.0019(9)
C5 0.0177(10) 0.0219(11) 0.0209(11) -0.0002(9) 0.0055(8) -0.0007(9)
C6 0.0190(11) 0.0202(11) 0.0251(11) 0.0022(9) 0.0041(9) -0.0006(9)
C7 0.0215(11) 0.0227(11) 0.0205(11) 0.0013(9) 0.0039(9) 0.0012(9)
C8 0.0200(11) 0.0231(11) 0.0195(11) 0.0004(9) 0.0035(9) 0.0004(9)
C9 0.0215(11) 0.0241(11) 0.0214(11) 0.0024(9) 0.0038(9) 0.0020(9)
C10 0.0243(11) 0.0260(12) 0.0224(11) 0.0013(10) 0.0057(9) -0.0011(9)
C11 0.0250(11) 0.0345(13) 0.0153(10) 0.0080(10) 0.0072(9) 0.0008(9)
C12 0.0268(12) 0.0410(14) 0.0205(12) 0.0073(11) 0.0056(9) 0.0037(10)
C13 0.0373(14) 0.0615(19) 0.0328(15) 0.0202(14) 0.0099(12) 0.0169(13)
C14 0.0239(12) 0.0477(16) 0.0240(12) 0.0030(11) -0.0012(10) 0.0102(11)
C15 0.0629(19) 0.067(2) 0.0329(15) -0.0359(17) 0.0105(14) -0.0135(15)
C16 0.064(2) 0.067(2) 0.0367(16) -0.0380(17) 0.0177(15) -0.0065(15)
C17 0.0345(14) 0.0396(15) 0.0260(13) 0.0009(12) 0.0029(11) 0.0056(11)
C18 0.0548(18) 0.0607(19) 0.0319(15) 0.0132(15) 0.0087(13) 0.0054(14)
C19 0.0300(13) 0.0370(15) 0.0479(17) -0.0047(12) 0.0037(12) -0.0126(13)
C20 0.0273(13) 0.0363(15) 0.0503(17) -0.0028(11) 0.0119(12) 0.0035(13)
C21 0.0262(11) 0.0252(12) 0.0183(11) 0.0013(10) 0.0053(9) -0.0021(9)
C22 0.0272(12) 0.0317(13) 0.0223(12) 0.0016(10) 0.0108(10) 0.0028(10)
C23 0.0316(12) 0.0285(13) 0.0279(12) 0.0068(11) 0.0121(10) 0.0073(10)
C24 0.0251(11) 0.0271(12) 0.0260(12) 0.0022(10) 0.0088(10) -0.0005(10)
C25 0.0357(14) 0.0425(15) 0.0299(13) 0.0077(12) 0.0164(11) -0.0004(11)
C26 0.0362(13) 0.0314(13) 0.0226(12) 0.0007(11) 0.0144(10) -0.0002(10)
C27 0.0393(14) 0.0269(12) 0.0209(12) 0.0044(11) 0.0080(10) 0.0045(10)
F1 0.075(5) 0.063(3) 0.058(3) 0.029(3) 0.023(4) 0.000(3)
F2 0.086(5) 0.103(5) 0.059(4) -0.022(4) 0.046(4) -0.012(4)
F3 0.069(3) 0.073(5) 0.023(2) 0.030(3) 0.013(2) 0.003(3)
F1A 0.075(4) 0.088(7) 0.032(4) 0.014(3) -0.007(3) -0.016(4)
F2A 0.077(6) 0.115(6) 0.067(6) 0.051(5) 0.038(5) 0.027(5)
F3A 0.104(7) 0.097(5) 0.042(3) -0.005(5) 0.036(4) 0.018(4)
N1 0.0315(11) 0.0365(12) 0.0268(11) 0.0062(9) 0.0072(9) 0.0026(9)
O1 0.0268(8) 0.0320(9) 0.0222(8) 0.0018(7) 0.0086(7) -0.0041(7)
O2 0.0344(9) 0.0371(10) 0.0330(9) 0.0105(8) 0.0189(8) 0.0047(8)

loop_
_atom_type_symbol
_atom_type_description
_atom_type_scat_dispersion_real
_atom_type_scat_dispersion_imag
_atom_type_scat_source
C C 0.0033 0.0016 'International Tables Vol C Tables 4.2.6.8 and 6.1.1.4'
H H 0.0000 0.0000 'International Tables Vol C Tables 4.2.6.8 and 6.1.1.4'
N N 0.0061 0.0033 'International Tables Vol C Tables 4.2.6.8 and 6.1.1.4'
O O 0.0106 0.0060 'International Tables Vol C Tables 4.2.6.8 and 6.1.1.4'
F F 0.0171 0.0103 'International Tables Vol C Tables 4.2.6.8 and 6.1.1.4'

loop_
_geom_angle_atom_site_label_1
_geom_angle_atom_site_label_2
_geom_angle_atom_site_label_3
_geom_angle
O1 C2 C3 124.96(19)
O1 C2 C7 115.20(19)
C3 C2 C7 119.84(19)
C2 C3 C4 119.4(2)
C3 C4 C5 122.0(2)
C4 C5 C6 117.29(19)
C4 C5 C8 121.43(19)
C6 C5 C8 121.28(19)
C7 C6 C5 121.7(2)
C6 C7 C2 119.8(2)
N1 C8 C9 120.58(19)
N1 C8 C5 118.21(19)
C9 C8 C5 121.20(19)
C10 C9 C8 120.3(2)
C11 C10 C9 118.7(2)
C11 C10 C21 120.34(19)
C9 C10 C21 121.0(2)
C12 C11 C10 119.5(2)
C11 C12 N1 123.0(2)
C11 C12 C13 121.2(2)
N1 C12 C13 115.8(2)
C14 C13 C12 114.6(2)
C20 C14 C15 117.9(2)
C20 C14 C13 121.3(2)
C15 C14 C13 120.8(3)
C16 C15 C14 121.1(3)
C17 C16 C15 120.2(3)
C19 C17 C16 119.2(2)
C19 C17 C18 118.7(3)
C16 C17 C18 122.1(3)
F2A C18 F1A 108.2(9)
F2 C18 F3 105.9(7)
F2A C18 F3A 106.3(7)
F1A C18 F3A 105.3(8)
F2 C18 F1 104.2(6)
F3 C18 F1 102.8(6)
F2A C18 C17 114.6(8)
F1A C18 C17 111.8(8)
F2 C18 C17 116.6(6)
F3 C18 C17 114.8(5)
F3A C18 C17 110.0(8)
F1 C18 C17 111.2(6)
C17 C19 C20 120.3(2)
C19 C20 C14 121.1(2)
C27 C21 C22 117.6(2)
C27 C21 C10 121.4(2)
C22 C21 C10 121.1(2)
C23 C22 C21 121.1(2)
C22 C23 C24 120.2(2)
O2 C24 C26 125.0(2)
O2 C24 C23 115.3(2)
C26 C24 C23 119.7(2)
C27 C26 C24 119.5(2)
C26 C27 C21 121.9(2)
C8 N1 C12 117.93(19)
C2 O1 C1 117.51(18)
C24 O2 C25 117.78(18)

loop_
_geom_bond_atom_site_label_1
_geom_bond_atom_site_label_2
_geom_bond_distance
C1 O1 1.431(3)
C2 O1 1.372(2)
C2 C3 1.383(3)
C2 C7 1.395(3)
C3 C4 1.388(3)
C4 C5 1.392(3)
C5 C6 1.396(3)
C5 C8 1.489(3)
C6 C7 1.376(3)
C8 N1 1.362(3)
C8 C9 1.392(3)
C9 C10 1.386(3)
C10 C11 1.373(3)
C10 C21 1.482(3)
C11 C12 1.364(3)
C12 N1 1.366(3)
C12 C13 1.512(3)
C13 C14 1.508(3)
C14 C20 1.380(4)
C14 C15 1.383(4)
C15 C16 1.380(4)
C16 C17 1.376(4)
C17 C19 1.374(4)
C17 C18 1.479(4)
C18 F2A 1.308(9)
C18 F1A 1.334(9)
C18 F2 1.335(7)
C18 F3 1.336(8)
C18 F3A 1.359(8)
C18 F1 1.380(7)
C19 C20 1.379(4)
C21 C27 1.392(3)
C21 C22 1.393(3)
C22 C23 1.377(3)
C23 C24 1.389(3)
C24 O2 1.362(3)
C24 C26 1.383(3)
C25 O2 1.428(3)
C26 C27 1.381(3)
